data_2233214
loop_
_publ_author_name
'Kang, Sung Kwon'
'Cho, Nam Sook'
'Jang, Siyoung'

_publ_section_title
;
 <i>N</i>-(5-Sulfanylidene-4,5-dihydro-1,3,4-thiadiazol-2-yl)acetamide
 dimethyl sulfoxide disolvate
;
_journal_coeditor_code IS5026
_journal_issue 1
_journal_name_full 'Acta Crystallographica Section E'
_journal_page_first o224
_journal_paper_doi 10.1107/S1600536811054298
_journal_volume 68
_journal_year 2012
_chemical_formula_iupac 'C4 H5 N3 O S2, 2C2 H6 O S'
_chemical_formula_moiety 'C4 H5 N3 O S2, 2(C2 H6 O S)'
_chemical_formula_sum 'C8 H17 N3 O3 S4'
_chemical_formula_weight 331.49
_chemical_name_systematic
;
<i>N</i>-(5-Sulfanylidene-4,5-dihydro-1,3,4-thiadiazol-2-yl)acetamide
dimethyl sulfoxide disolvate
;
_space_group_IT_number 2
_symmetry_cell_setting triclinic
_symmetry_space_group_name_Hall '-P 1'
_symmetry_space_group_name_H-M 'P -1'
_atom_sites_solution_hydrogens geom
_atom_sites_solution_primary direct
_atom_sites_solution_secondary difmap
_audit_creation_method 'WinGX routine CIF_UPDATE'
_cell_angle_alpha 100.872(6)
_cell_angle_beta 96.827(4)
_cell_angle_gamma 91.359(4)
_cell_formula_units_Z 2
_cell_length_a 7.090(2)
_cell_length_b 9.982(3)
_cell_length_c 11.513(3)
_cell_measurement_reflns_used 8583
_cell_measurement_temperature 296(2)
_cell_measurement_theta_max 27.91
_cell_measurement_theta_min 2.48
_cell_volume 793.6(4)
_computing_cell_refinement 'SAINT (Bruker, 2002)'
_computing_data_collection 'SMART (Bruker, 2002)'
_computing_data_reduction 'SAINT (Bruker, 2002)'
_computing_molecular_graphics 'ORTEP-3 (Farrugia, 1997)'
_computing_publication_material 'WinGX (Farrugia, 1999)'
_computing_structure_refinement 'SHELXL97 (Sheldrick, 2008)'
_computing_structure_solution 'SHELXS97 (Sheldrick, 2008)'
_diffrn_ambient_temperature 296(2)
_diffrn_measured_fraction_theta_full 1
_diffrn_measured_fraction_theta_max 1
_diffrn_measurement_device_type 'Bruker SMART CCD area-detector'
_diffrn_measurement_method '\f and \w scans'
_diffrn_radiation_monochromator graphite
_diffrn_radiation_type MoK\a
_diffrn_radiation_wavelength 0.71073
_diffrn_reflns_av_R_equivalents 0.1799
_diffrn_reflns_limit_h_max 8
_diffrn_reflns_limit_h_min -8
_diffrn_reflns_limit_k_max 12
_diffrn_reflns_limit_k_min -12
_diffrn_reflns_limit_l_max 14
_diffrn_reflns_limit_l_min -14
_diffrn_reflns_number 24389
_diffrn_reflns_theta_full 26.49
_diffrn_reflns_theta_max 26.49
_diffrn_reflns_theta_min 1.82
_exptl_absorpt_coefficient_mu 0.602
_exptl_absorpt_correction_T_max 0.916
_exptl_absorpt_correction_T_min 0.894
_exptl_absorpt_correction_type multi-scan
_exptl_absorpt_process_details '(SADABS; Bruker, 2002)'
_exptl_crystal_colour colourless
_exptl_crystal_density_diffrn 1.387
_exptl_crystal_density_method 'not measured'
_exptl_crystal_description block
_exptl_crystal_F_000 348
_exptl_crystal_size_max 0.28
_exptl_crystal_size_mid 0.18
_exptl_crystal_size_min 0.13
_refine_diff_density_max 0.22
_refine_diff_density_min -0.351
_refine_ls_extinction_method none
_refine_ls_goodness_of_fit_ref 1.059
_refine_ls_hydrogen_treatment mixed
_refine_ls_matrix_type full
_refine_ls_number_parameters 245
_refine_ls_number_reflns 3292
_refine_ls_number_restraints 7
_refine_ls_restrained_S_all 1.064
_refine_ls_R_factor_all 0.048
_refine_ls_R_factor_gt 0.0388
_refine_ls_shift/su_max 0
_refine_ls_shift/su_mean 0
_refine_ls_structure_factor_coef Fsqd
_refine_ls_weighting_details 'calc w=1/[\s^2^(Fo^2^)+(0.0538P)^2^+0.0160P] where P=(Fo^2^+2Fc^2^)/3'
_refine_ls_weighting_scheme calc
_refine_ls_wR_factor_ref 0.117
_reflns_number_gt 2625
_reflns_number_total 3292
_reflns_threshold_expression I>2\s(I)
_cod_data_source_file is5026.cif
_cod_data_source_block I
_cod_database_code 2233214
_cod_database_fobs_code 2233214

loop_
_symmetry_equiv_pos_as_xyz
'x, y, z'
'-x, -y, -z'

loop_
_atom_site_type_symbol
_atom_site_label
_atom_site_fract_x
_atom_site_fract_y
_atom_site_fract_z
_atom_site_U_iso_or_equiv
_atom_site_adp_type
_atom_site_calc_flag
_atom_site_refinement_flags
_atom_site_occupancy
_atom_site_disorder_assembly
_atom_site_disorder_group
C C1 0.2794(2) 0.12725(17) 0.77693(18) 0.0551(4) Uani d . 1 . .
S S2 0.26666(7) 0.02071(4) 0.63771(4) 0.05621(17) Uani d . 1 . .
C C3 0.2555(2) 0.16373(16) 0.57197(17) 0.0504(4) Uani d . 1 . .
N N4 0.2592(2) 0.27936(14) 0.64572(16) 0.0618(4) Uani d . 1 . .
N N5 0.2732(2) 0.25591(15) 0.75980(16) 0.0604(4) Uani d D 1 . .
H H5 0.277(4) 0.323(2) 0.822(2) 0.113(10) Uiso d D 1 . .
S S6 0.29892(10) 0.07416(6) 0.90641(5) 0.0767(2) Uani d . 1 . .
N N7 0.2429(2) 0.15853(15) 0.45173(15) 0.0566(4) Uani d . 1 . .
H H7 0.238(3) 0.237(2) 0.432(2) 0.070(6) Uiso d . 1 . .
C C8 0.2374(3) 0.03883(18) 0.36972(18) 0.0577(5) Uani d . 1 . .
C C9 0.2250(3) 0.0526(2) 0.2426(2) 0.0721(6) Uani d . 1 . .
H H9A 0.2405 0.1472 0.2382 0.108 Uiso calc R 1 . .
H H9B 0.103 0.0168 0.2017 0.108 Uiso calc R 1 . .
H H9C 0.3234 0.0026 0.2058 0.108 Uiso calc R 1 . .
O O10 0.2408(2) -0.07095(13) 0.40190(14) 0.0768(4) Uani d . 1 . .
S S11 0.14717(14) 0.51941(8) 0.37275(8) 0.0627(4) Uani d PD 0.605(2) A 1
O O12 0.2642(8) 0.3906(8) 0.3592(8) 0.0824(17) Uani d P 0.605(2) A 1
C C13 0.265(2) 0.6272(13) 0.5029(11) 0.101(4) Uani d PD 0.605(2) A 1
H H13A 0.2399 0.5925 0.5721 0.151 Uiso calc PR 0.605(2) A 1
H H13B 0.2205 0.7179 0.5081 0.151 Uiso calc PR 0.605(2) A 1
H H13C 0.4 0.6296 0.4989 0.151 Uiso calc PR 0.605(2) A 1
C C14 0.2160(13) 0.6060(7) 0.2625(7) 0.068(3) Uani d P 0.605(2) A 1
H H14A 0.1725 0.5532 0.1848 0.102 Uiso calc PR 0.605(2) A 1
H H14B 0.352 0.6181 0.2719 0.102 Uiso calc PR 0.605(2) A 1
H H14C 0.1607 0.6936 0.271 0.102 Uiso calc PR 0.605(2) A 1
S S11A 0.3122(2) 0.52142(13) 0.37732(12) 0.0645(5) Uani d PD 0.395(2) A 2
O O12A 0.1799(11) 0.3913(11) 0.3575(12) 0.076(2) Uani d P 0.395(2) A 2
C C13A 0.231(3) 0.6329(17) 0.4958(14) 0.080(4) Uani d PD 0.395(2) A 2
H H13D 0.2722 0.6043 0.5693 0.12 Uiso calc PR 0.395(2) A 2
H H13E 0.0943 0.6316 0.4838 0.12 Uiso calc PR 0.395(2) A 2
H H13F 0.2811 0.7239 0.499 0.12 Uiso calc PR 0.395(2) A 2
C C14A 0.220(3) 0.6115(17) 0.2720(14) 0.114(7) Uani d PD 0.395(2) A 2
H H14D 0.2269 0.5592 0.1938 0.171 Uiso calc PR 0.395(2) A 2
H H14E 0.2912 0.6967 0.2821 0.171 Uiso calc PR 0.395(2) A 2
H H14F 0.0893 0.6289 0.2815 0.171 Uiso calc PR 0.395(2) A 2
S S15 0.30211(9) 0.63050(5) 0.96900(5) 0.0570(2) Uani d P 0.8629(18) B 1
O O16 0.2521(8) 0.4816(3) 0.9404(3) 0.0775(9) Uani d P 0.8629(18) B 1
C C17 0.0886(7) 0.7112(4) 0.9385(3) 0.0873(8) Uani d P 0.8629(18) B 1
H H17A 0.0047 0.6992 0.9957 0.131 Uiso calc PR 0.8629(18) B 1
H H17B 0.029 0.6716 0.8598 0.131 Uiso calc PR 0.8629(18) B 1
H H17C 0.1156 0.807 0.9433 0.131 Uiso calc PR 0.8629(18) B 1
C C18 0.4168(7) 0.6718(6) 0.8504(5) 0.096(2) Uani d P 0.8629(18) B 1
H H18A 0.5394 0.6329 0.8514 0.144 Uiso calc PR 0.8629(18) B 1
H H18B 0.432 0.7692 0.8598 0.144 Uiso calc PR 0.8629(18) B 1
H H18C 0.341 0.6355 0.7758 0.144 Uiso calc PR 0.8629(18) B 1
S S15A 0.2077(7) 0.6133(4) 0.8695(4) 0.0785(16) Uani d PD 0.1371(18) B 2
O O16A 0.235(6) 0.4742(18) 0.8952(17) 0.085(7) Uani d PD 0.1371(18) B 2
C C17A 0.136(4) 0.735(3) 0.9939(13) 0.084(9) Uani d PD 0.1371(18) B 2
H H17D 0.0093 0.7106 1.0059 0.126 Uiso calc PR 0.1371(18) B 2
H H17E 0.141 0.8248 0.9765 0.126 Uiso calc PR 0.1371(18) B 2
H H17F 0.2215 0.732 1.0647 0.126 Uiso calc PR 0.1371(18) B 2
C C18A 0.444(3) 0.679(2) 0.876(3) 0.074(9) Uani d PD 0.1371(18) B 2
H H18D 0.5276 0.6042 0.8642 0.111 Uiso calc PR 0.1371(18) B 2
H H18E 0.4821 0.7358 0.9524 0.111 Uiso calc PR 0.1371(18) B 2
H H18F 0.4509 0.7311 0.8146 0.111 Uiso calc PR 0.1371(18) B 2

loop_
_atom_site_aniso_label
_atom_site_aniso_U_11
_atom_site_aniso_U_22
_atom_site_aniso_U_33
_atom_site_aniso_U_12
_atom_site_aniso_U_13
_atom_site_aniso_U_23
C1 0.0548(10) 0.0387(8) 0.0736(12) 0.0039(7) 0.0097(8) 0.0141(8)
S2 0.0670(3) 0.0319(2) 0.0721(3) 0.00558(19) 0.0085(2) 0.0157(2)
C3 0.0503(9) 0.0337(8) 0.0705(12) 0.0047(7) 0.0102(8) 0.0162(7)
N4 0.0803(11) 0.0341(7) 0.0735(11) 0.0070(7) 0.0120(8) 0.0148(7)
N5 0.0752(10) 0.0376(8) 0.0700(11) 0.0056(7) 0.0123(8) 0.0125(7)
S6 0.1065(5) 0.0548(3) 0.0725(4) 0.0054(3) 0.0090(3) 0.0227(3)
N7 0.0644(9) 0.0363(7) 0.0729(11) 0.0053(6) 0.0091(7) 0.0196(7)
C8 0.0561(10) 0.0457(9) 0.0719(12) 0.0033(8) 0.0072(9) 0.0132(8)
C9 0.0815(14) 0.0619(12) 0.0734(14) 0.0056(10) 0.0078(11) 0.0155(10)
O10 0.1132(12) 0.0372(7) 0.0806(10) 0.0058(7) 0.0118(9) 0.0129(6)
S11 0.0750(8) 0.0494(5) 0.0673(6) -0.0013(4) 0.0127(4) 0.0184(4)
O12 0.120(4) 0.0437(17) 0.093(3) 0.019(3) 0.030(4) 0.0259(16)
C13 0.151(8) 0.073(6) 0.066(5) 0.012(4) -0.019(4) 0.000(4)
C14 0.116(6) 0.040(3) 0.057(4) -0.003(3) 0.007(3) 0.032(3)
S11A 0.0768(12) 0.0559(8) 0.0666(8) 0.0172(6) 0.0152(6) 0.0216(6)
O12A 0.115(6) 0.036(2) 0.079(4) 0.008(4) 0.003(5) 0.020(2)
C13A 0.123(9) 0.061(7) 0.064(8) 0.008(5) 0.031(7) 0.020(5)
C14A 0.151(16) 0.097(9) 0.089(10) 0.037(8) 0.025(9) -0.004(7)
S15 0.0831(4) 0.0407(3) 0.0477(4) 0.0060(2) 0.0121(3) 0.0067(2)
O16 0.117(2) 0.0372(13) 0.080(2) 0.0071(13) 0.026(2) 0.0065(14)
C17 0.096(2) 0.0585(18) 0.11 0.0158(16) 0.019(3) 0.019(2)
C18 0.126(4) 0.093(3) 0.073(3) -0.013(3) 0.045(3) 0.012(2)
S15A 0.106(3) 0.056(2) 0.068(3) 0.000(2) -0.002(2) 0.0071(18)
O16A 0.159(16) 0.023(6) 0.064(13) -0.004(7) 0.029(14) -0.021(7)
C17A 0.15(3) 0.077(14) 0.039(8) 0.048(15) 0.054(13) 0.010(10)
C18A 0.103(16) 0.034(9) 0.067(15) 0.016(9) -0.030(12) -0.013(8)

loop_
_atom_type_symbol
_atom_type_description
_atom_type_scat_dispersion_real
_atom_type_scat_dispersion_imag
_atom_type_scat_source
C C 0.0033 0.0016 'International Tables Vol C Tables 4.2.6.8 and 6.1.1.4'
H H 0 0 'International Tables Vol C Tables 4.2.6.8 and 6.1.1.4'
N N 0.0061 0.0033 'International Tables Vol C Tables 4.2.6.8 and 6.1.1.4'
O O 0.0106 0.006 'International Tables Vol C Tables 4.2.6.8 and 6.1.1.4'
S S 0.1246 0.1234 'International Tables Vol C Tables 4.2.6.8 and 6.1.1.4'

loop_
_geom_angle_atom_site_label_1
_geom_angle_atom_site_label_2
_geom_angle_atom_site_label_3
_geom_angle
N5 C1 S6 127.50(16)
N5 C1 S2 107.67(15)
S6 C1 S2 124.82(10)
C3 S2 C1 89.24(9)
N4 C3 N7 121.00(16)
N4 C3 S2 115.01(15)
N7 C3 S2 124.00(13)
C3 N4 N5 109.17(14)
C1 N5 N4 118.91(17)
C1 N5 H5 119(2)
N4 N5 H5 121.9(19)
C3 N7 C8 123.36(16)
C3 N7 H7 113.9(15)
C8 N7 H7 122.7(15)
O10 C8 N7 120.52(19)
O10 C8 C9 123.44(18)
N7 C8 C9 116.04(17)
C8 C9 H9A 109.5
C8 C9 H9B 109.5
H9A C9 H9B 109.5
C8 C9 H9C 109.5
H9A C9 H9C 109.5
H9B C9 H9C 109.5
O12 S11 C14 104.0(4)
O12 S11 C13 103.8(6)
C14 S11 C13 99.9(5)
S11 C13 H13A 109.5
S11 C13 H13B 109.5
H13A C13 H13B 109.5
S11 C13 H13C 109.5
H13A C13 H13C 109.5
H13B C13 H13C 109.5
S11 C14 H14A 109.5
S11 C14 H14B 109.5
H14A C14 H14B 109.5
S11 C14 H14C 109.5
H14A C14 H14C 109.5
H14B C14 H14C 109.5
O12A S11A C14A 104.9(8)
O12A S11A C13A 104.7(7)
C14A S11A C13A 93.7(9)
S11A C13A H13D 109.5
S11A C13A H13E 109.5
H13D C13A H13E 109.5
S11A C13A H13F 109.5
H13D C13A H13F 109.5
H13E C13A H13F 109.5
S11A C14A H14D 109.5
S11A C14A H14E 109.5
H14D C14A H14E 109.5
S11A C14A H14F 109.5
H14D C14A H14F 109.5
H14E C14A H14F 109.5
O16 S15 C17 105.9(3)
O16 S15 C18 107.7(3)
C17 S15 C18 97.3(3)
S15 C17 H17A 109.5
S15 C17 H17B 109.5
H17A C17 H17B 109.5
S15 C17 H17C 109.5
H17A C17 H17C 109.5
H17B C17 H17C 109.5
S15 C18 H18A 109.5
S15 C18 H18B 109.5
H18A C18 H18B 109.5
S15 C18 H18C 109.5
H18A C18 H18C 109.5
H18B C18 H18C 109.5
O16A S15A C18A 102.8(19)
O16A S15A C17A 113.6(12)
C18A S15A C17A 98.3(14)
S15A C17A H17D 109.5
S15A C17A H17E 109.5
H17D C17A H17E 109.5
S15A C17A H17F 109.5
H17D C17A H17F 109.5
H17E C17A H17F 109.5
S15A C18A H18D 109.5
S15A C18A H18E 109.5
H18D C18A H18E 109.5
S15A C18A H18F 109.5
H18D C18A H18F 109.5
H18E C18A H18F 109.5

loop_
_geom_bond_atom_site_label_1
_geom_bond_atom_site_label_2
_geom_bond_distance
C1 N5 1.337(2)
C1 S6 1.666(2)
C1 S2 1.740(2)
S2 C3 1.7367(17)
C3 N4 1.295(2)
C3 N7 1.368(2)
N4 N5 1.370(2)
N5 H5 0.878(17)
N7 C8 1.373(2)
N7 H7 0.86(2)
C8 O10 1.221(2)
C8 C9 1.488(3)
C9 H9A 0.96
C9 H9B 0.96
C9 H9C 0.96
S11 O12 1.540(7)
S11 C14 1.772(5)
S11 C13 1.777(12)
C13 H13A 0.96
C13 H13B 0.96
C13 H13C 0.96
C14 H14A 0.96
C14 H14B 0.96
C14 H14C 0.96
S11A O12A 1.548(11)
S11A C14A 1.720(12)
S11A C13A 1.754(15)
C13A H13D 0.96
C13A H13E 0.96
C13A H13F 0.96
C14A H14D 0.96
C14A H14E 0.96
C14A H14F 0.96
S15 O16 1.486(4)
S15 C17 1.762(4)
S15 C18 1.777(5)
C17 H17A 0.96
C17 H17B 0.96
C17 H17C 0.96
C18 H18A 0.96
C18 H18B 0.96
C18 H18C 0.96
S15A O16A 1.485(18)
S15A C18A 1.772(19)
S15A C17A 1.822(14)
C17A H17D 0.96
C17A H17E 0.96
C17A H17F 0.96
C18A H18D 0.96
C18A H18E 0.96
C18A H18F 0.96

loop_
_geom_hbond_atom_site_label_D
_geom_hbond_atom_site_label_H
_geom_hbond_atom_site_label_A
_geom_hbond_distance_DH
_geom_hbond_distance_HA
_geom_hbond_distance_DA
_geom_hbond_angle_DHA
N5 H5 O16 0.878(17) 1.913(18) 2.783(3) 170(3)
N7 H7 O12 0.86(2) 1.89(2) 2.734(8) 166(2)
